data_4505351
loop_
_publ_author_name
'Draper, Neil D.'
'Batchelor, Raymond J.'
'Leznoff, Daniel B.'

_publ_section_title
;
 Tuning the Structures of Mercury Cyanide-Based Coordination Polymers with
 Transition Metal Cations
;
_journal_issue 3
_journal_name_full 'Crystal Growth &amp; Design'
_journal_page_first 621
_journal_paper_doi 10.1021/cg034248m
_journal_volume 4
_journal_year 2004
_chemical_compound_source
;
?
;
_chemical_formula_moiety ' C9.02 H18 Cl2.98 Cu1 Hg2 N7.02 '
_chemical_formula_sum 'C9.02 H18 Cl2.98 Cu Hg2 N7.02'
_chemical_formula_weight 795.37
_space_group_IT_number 14
_symmetry_cell_setting monoclinic
_symmetry_space_group_name_Hall '-P 2yab'
_symmetry_space_group_name_H-M 'P 1 21/a 1'
_audit_creation_date 03-04-12
_audit_creation_method CRYSTALS_ver_12-03-99
_cell_angle_alpha 90
_cell_angle_beta 95.67(2)
_cell_angle_gamma 90
_cell_formula_units_Z 4
_cell_length_a 7.837(2)
_cell_length_b 17.148(2)
_cell_length_c 14.423(2)
_cell_measurement_reflns_used 38
_cell_measurement_temperature 293
_cell_measurement_theta_max 22
_cell_measurement_theta_min 19
_cell_volume 1928.8(6)
_computing_cell_refinement
; 
 Cad4 Express, (Enraf-Nonius, 1989) 
;
_computing_data_collection
; 
 Cad4 Express, (Enraf-Nonius, 1989) 
;
_computing_data_reduction
; 
 RC93 (Watkin, Prout & Lilley, 1994) 
;
_computing_molecular_graphics Ortep-3
_computing_publication_material CRYSTALS
_computing_structure_refinement CRYSTALS
_computing_structure_solution 'SIR 92'
_diffrn_ambient_temperature 293
_diffrn_measured_fraction_theta_max 1.000
_diffrn_measurement_device_type
; 
Enraf-Nonius CAD4 
;
_diffrn_measurement_method \w/2\q
_diffrn_radiation_monochromator graphite
_diffrn_radiation_type 'Mo K\a'
_diffrn_radiation_wavelength 0.70930
_diffrn_reflns_av_R_equivalents 0.00
_diffrn_reflns_limit_h_max 10
_diffrn_reflns_limit_h_min -10
_diffrn_reflns_limit_k_max 22
_diffrn_reflns_limit_k_min 0
_diffrn_reflns_limit_l_max 18
_diffrn_reflns_limit_l_min 0
_diffrn_reflns_number 5075
_diffrn_reflns_theta_max 27.49
_diffrn_reflns_theta_min 2.37
_diffrn_standards_decay_% 1.27
_diffrn_standards_interval_count 61
_diffrn_standards_interval_time 100
_diffrn_standards_number 2
_exptl_absorpt_coefficient_mu 17.401
_exptl_absorpt_correction_T_max 0.2328
_exptl_absorpt_correction_T_min 0.1406
_exptl_absorpt_correction_type psi-scan
_exptl_crystal_colour ' blue '
_exptl_crystal_density_diffrn 2.739
_exptl_crystal_description ' needle '
_exptl_crystal_F_000 1423.493
_exptl_crystal_size_max 0.51
_exptl_crystal_size_mid 0.09
_exptl_crystal_size_min 0.04
_refine_diff_density_max 1.32
_refine_diff_density_min -1.11
_refine_ls_extinction_method None
_refine_ls_goodness_of_fit_ref 1.4333
_refine_ls_number_parameters 201
_refine_ls_number_reflns 2468
_refine_ls_R_factor_gt 0.0353
_refine_ls_shift/su_max 0.022889
_refine_ls_structure_factor_coef F
_refine_ls_weighting_details
;
w = 1/(.100E-01*F +0.00 *\s^2^(F ) + 0.00 ) 
;
_refine_ls_weighting_scheme calc
_refine_ls_wR_factor_ref 0.0329
_reflns_limit_h_max 10
_reflns_limit_h_min -10
_reflns_limit_k_max 22
_reflns_limit_k_min 0
_reflns_limit_l_max 18
_reflns_limit_l_min 0
_reflns_number_gt 2468
_reflns_number_total 4463
_reflns_threshold_expression >2.50\s(I)
_cod_data_source_file cg034248msi20031205_091740.cif
_cod_data_source_block Cu(tren)_cif
_cod_original_cell_volume 1928.8
_cod_original_sg_symbol_H-M 'P 1 21/a 1 '
_cod_original_formula_sum ' C9.02 H18 Cl2.98 Cu1 Hg2 N7.02 '
_cod_database_code 4505351

loop_
_symmetry_equiv_pos_as_xyz
x,y,z
-x,-y,-z
-x+1/2,y+1/2,-z
x+1/2,-y+1/2,z

loop_
_atom_site_label
_atom_site_type_symbol
_atom_site_fract_x
_atom_site_fract_y
_atom_site_fract_z
_atom_site_U_iso_or_equiv
_atom_site_occupancy
_atom_site_adp_type
HG1 HG 0.67322(5) 0.23413(2) -0.42542(3) 0.0433 1.0000 Uani
HG2 HG 0.69856(6) 0.19990(3) -0.10185(3) 0.0583 1.0000 Uani
CU1 CU 0.67617(16) 0.50723(6) -0.29286(8) 0.0400 1.0000 Uani
CL1 CL 0.8967(3) 0.25126(15) -0.56015(16) 0.0494 1.0000 Uani
CL2 CL 0.4437(3) 0.25727(17) -0.21708(18) 0.0580 1.0000 Uani
N1 N 0.6840(13) 0.4309(5) -0.1812(6) 0.0720 1.0000 Uani
N2 N 0.667(1) 0.5913(4) -0.1942(5) 0.0372 1.0000 Uani
N3 N 0.918(1) 0.5577(5) -0.3143(6) 0.0581 1.0000 Uani
N4 N 0.4816(11) 0.5691(5) -0.3653(6) 0.0574 1.0000 Uani
N11 N 0.6907(13) 0.0499(6) -0.4186(9) 0.0903 1.0000 Uani
N12 N 0.6755(11) 0.4158(5) -0.3755(6) 0.0521 1.0000 Uani
C1 C 0.6930(15) 0.4752(6) -0.0929(7) 0.0605 1.0000 Uani
C2 C 0.6085(14) 0.5527(6) -0.1115(7) 0.0546 1.0000 Uani
C3 C 0.8421(13) 0.6250(6) -0.1767(7) 0.0545 1.0000 Uani
C4 C 0.9277(13) 0.6327(6) -0.2650(7) 0.0557 1.0000 Uani
C11 C 0.6797(13) 0.1161(7) -0.4174(8) 0.0555 1.0000 Uani
C12 C 0.6765(12) 0.3511(6) -0.3949(7) 0.0446 1.0000 Uani
C5 C 0.4034(13) 0.6140(7) -0.2947(8) 0.0645 1.0000 Uani
C6 C 0.5395(13) 0.6503(6) -0.2304(7) 0.0508 1.0000 Uani
CL3 CL 0.6778(14) 0.0650(4) -0.1349(8) 0.0719 0.472(5) Uani
CL4 CL 0.7722(15) 0.2918(6) 0.0118(6) 0.0761 0.505(5) Uani
N10 N 0.663(3) 0.0253(5) -0.1540(15) 0.070(2) 0.528(5) Uiso
C10 C 0.667(5) 0.0858(7) -0.143(3) 0.070(2) 0.528(5) Uiso
N20 N 0.771(3) 0.3229(9) 0.055(1) 0.070(2) 0.495(5) Uiso
C20 C 0.754(5) 0.2829(19) -0.001(2) 0.070(2) 0.495(5) Uiso
H11 H 0.8098(15) 0.4834(6) -0.0707(7) 0.0700(19) 1.0000 Uiso
H12 H 0.6375(15) 0.4474(6) -0.0475(7) 0.0700(19) 1.0000 Uiso
H21 H 0.6334(14) 0.5857(6) -0.0590(7) 0.0702(19) 1.0000 Uiso
H22 H 0.4883(14) 0.5446(6) -0.1217(7) 0.0702(19) 1.0000 Uiso
H31 H 0.8349(13) 0.6746(6) -0.1480(7) 0.0635(19) 1.0000 Uiso
H32 H 0.9095(13) 0.5910(6) -0.1359(7) 0.0635(19) 1.0000 Uiso
H41 H 1.0439(13) 0.6480(6) -0.2511(7) 0.0671(19) 1.0000 Uiso
H42 H 0.8685(13) 0.6711(6) -0.3032(7) 0.0671(19) 1.0000 Uiso
H51 H 0.3319(13) 0.6533(7) -0.3242(8) 0.0734(19) 1.0000 Uiso
H52 H 0.3367(13) 0.5805(7) -0.2602(8) 0.0734(19) 1.0000 Uiso
H61 H 0.5959(13) 0.6892(6) -0.2630(7) 0.0630(19) 1.0000 Uiso
H62 H 0.4899(13) 0.6735(6) -0.1796(7) 0.0630(19) 1.0000 Uiso
H71 H 0.7796(13) 0.3988(5) -0.1814(6) 0.116(3) 1.0000 Uiso
H72 H 0.5852(13) 0.4006(5) -0.1863(6) 0.116(3) 1.0000 Uiso
H81 H 0.926(1) 0.5649(5) -0.3776(6) 0.101(3) 1.0000 Uiso
H82 H 1.006(1) 0.5254(5) -0.2895(6) 0.101(3) 1.0000 Uiso
H91 H 0.5249(11) 0.6019(5) -0.4086(6) 0.096(3) 1.0000 Uiso
H92 H 0.4020(11) 0.5352(5) -0.3957(6) 0.096(3) 1.0000 Uiso

loop_
_atom_site_aniso_label
_atom_site_aniso_U_11
_atom_site_aniso_U_22
_atom_site_aniso_U_33
_atom_site_aniso_U_23
_atom_site_aniso_U_13
_atom_site_aniso_U_12
Hg1 0.0442(2) 0.0393(2) 0.0462(2) -0.0032(2) 0.00290(18) 0.0017(2)
Hg2 0.0568(3) 0.0467(3) 0.0694(3) -0.0018(2) -0.0039(2) -0.0002(2)
Cu1 0.0457(8) 0.0359(7) 0.0379(7) -0.0028(5) 0.0023(6) -0.0000(6)
Cl1 0.0407(14) 0.0681(18) 0.0389(13) -0.0034(12) 0.0020(11) 0.0038(13)
Cl2 0.0433(15) 0.081(2) 0.0491(15) 0.0069(14) 0.0022(12) 0.0103(14)
N1 0.125(5) 0.043(5) 0.049(5) 0.004(4) 0.011(5) -0.001(5)
N2 0.043(4) 0.032(4) 0.037(4) 0.001(3) 0.007(4) 0.004(3)
N3 0.045(4) 0.067(5) 0.066(5) -0.011(4) 0.020(4) -0.006(4)
N4 0.056(4) 0.050(5) 0.063(5) 0.004(4) -0.013(4) -0.006(4)
N11 0.076(5) 0.053(5) 0.141(7) -0.003(6) 0.007(6) 0.015(5)
N12 0.061(5) 0.046(5) 0.049(5) -0.012(4) -0.000(4) 0.000(4)
C1 0.089(5) 0.050(5) 0.044(5) 0.006(5) 0.011(5) 0.002(5)
C2 0.072(5) 0.056(6) 0.038(5) 0.003(5) 0.018(5) -0.009(5)
C3 0.056(5) 0.046(5) 0.060(6) -0.008(5) 0.001(5) -0.015(5)
C4 0.051(5) 0.043(5) 0.073(6) 0.004(5) 0.011(5) -0.010(5)
C11 0.031(4) 0.072(6) 0.065(6) -0.003(5) 0.014(5) 0.005(5)
C12 0.042(5) 0.053(6) 0.040(5) -0.007(4) 0.008(4) -0.007(5)
C5 0.045(5) 0.066(6) 0.081(6) 0.032(5) -0.001(5) 0.009(5)
C6 0.051(5) 0.045(5) 0.058(6) -0.004(5) 0.014(5) 0.011(5)
Cl3 0.080(4) 0.0444(18) 0.086(5) 0.002(4) -0.016(4) 0.000(4)
Cl4 0.1143 0.0634 0.0492 -0.0026 0.0005 -0.0004

loop_
_atom_type_symbol
_atom_type_scat_dispersion_real
_atom_type_scat_dispersion_imag
_atom_type_scat_Cromer_Mann_a1
_atom_type_scat_Cromer_Mann_b1
_atom_type_scat_Cromer_Mann_a2
_atom_type_scat_Cromer_Mann_b2
_atom_type_scat_Cromer_Mann_a3
_atom_type_scat_Cromer_Mann_b3
_atom_type_scat_Cromer_Mann_a4
_atom_type_scat_Cromer_Mann_b4
_atom_type_scat_Cromer_Mann_c
_atom_type_scat_source
'Hg  ' -3.0840 9.2230 20.6809 0.5450 19.0417 8.4484 21.6575 1.5729 5.9676 38.3246 12.6089 International_Tables_Vol_IV_Table_2.2B
'Cu  ' 0.2630 1.2660 13.3380 3.5828 7.1676 0.2470 5.6158 11.3966 1.6735 64.8127 1.1910 International_Tables_Vol_IV_Table_2.2B
'Cl  ' 0.1320 0.1590 11.4604 0.0104 7.1964 1.1662 6.2556 18.5194 1.6455 47.7784 -9.5574 International_Tables_Vol_IV_Table_2.2B
'N   ' 0.0040 0.0030 12.2126 0.0057 3.1322 9.8933 2.0125 28.9975 1.1663 0.5826 -11.5290 International_Tables_Vol_IV_Table_2.2B
'C   ' 0.0020 0.0020 2.3100 20.8439 1.0200 10.2075 1.5886 0.5687 0.8650 51.6512 0.2156 International_Tables_Vol_IV_Table_2.2B
'H   ' 0.0000 0.0000 0.4930 10.5109 0.3229 26.1257 0.1402 3.1424 0.0408 57.7998 0.0030 International_Tables_Vol_IV_Table_2.2B

loop_
_geom_angle_atom_site_label_1
_geom_angle_site_symmetry_1
_geom_angle_atom_site_label_2
_geom_angle_atom_site_label_3
_geom_angle_site_symmetry_3
_geom_angle
_geom_angle_publ_flag
Cl1 . Hg1 Cl1 4_455 90.19(7) yes
Cl1 . Hg1 C11 . 97.6(3) yes
Cl1 4_455 Hg1 C11 . 98.2(3) yes
Cl1 . Hg1 C12 . 92.9(3) yes
Cl1 4_455 Hg1 C12 . 93.1(3) yes
C11 . Hg1 C12 . 164.4(4) yes
Cl2 . Hg2 Cl2 4_555 92.85(7) yes
Cl2 . Hg2 Cl3 . 101.7(2) yes
Cl2 4_555 Hg2 Cl3 . 100.2(3) yes
Cl2 . Hg2 Cl4 . 108.1(3) yes
Cl2 4_555 Hg2 Cl4 . 96.1(3) yes
Cl3 . Hg2 Cl4 . 145.0(4) yes
Cl2 . Hg2 C10 . 96.4(11) yes
Cl2 4_555 Hg2 C10 . 98.8(12) yes
Cl3 . Hg2 C10 . 5.6(13) yes
Cl4 . Hg2 C10 . 150.5(12) yes
Cl2 . Hg2 C20 . 106.3(12) yes
Cl2 4_555 Hg2 C20 . 97.7(11) yes
Cl3 . Hg2 C20 . 145.8(13) yes
Cl4 . Hg2 C20 . 2.4(13) yes
C10 . Hg2 C20 . 151.1(17) yes
N1 . Cu1 N2 . 84.5(3) yes
N1 . Cu1 N3 . 114.2(4) yes
N2 . Cu1 N3 . 84.8(3) yes
N1 . Cu1 N4 . 133.2(4) yes
N2 . Cu1 N4 . 85.0(3) yes
N3 . Cu1 N4 . 110.0(3) yes
N1 . Cu1 N12 . 88.0(3) yes
N2 . Cu1 N12 . 172.1(3) yes
N3 . Cu1 N12 . 100.6(3) yes
N4 . Cu1 N12 . 98.4(3) yes
Hg1 . Cl1 Hg1 4_555 91.29(7) yes
Hg2 . Cl2 Hg2 4_455 104.28(9) yes
Cu1 . N1 C1 . 109.9(6) yes
Cu1 . N1 H71 . 109.5(3) no
C1 . N1 H71 . 109.7(6) no
Cu1 . N1 H72 . 109.4(3) no
C1 . N1 H72 . 108.8(6) no
H71 . N1 H72 . 109.467 no
Cu1 . N2 C2 . 106.5(6) yes
Cu1 . N2 C3 . 107.2(6) yes
C2 . N2 C3 . 113.0(7) yes
Cu1 . N2 C6 . 108.0(5) yes
C2 . N2 C6 . 110.0(8) yes
C3 . N2 C6 . 111.9(7) yes
Cu1 . N3 C4 . 106.9(6) yes
Cu1 . N3 H81 . 110.4(2) no
C4 . N3 H81 . 110.7(5) no
Cu1 . N3 H82 . 109.9(2) no
C4 . N3 H82 . 109.4(5) no
H81 . N3 H82 . 109.467 no
Cu1 . N4 C5 . 105.0(6) yes
Cu1 . N4 H91 . 110.6(3) no
C5 . N4 H91 . 110.8(6) no
Cu1 . N4 H92 . 110.3(2) no
C5 . N4 H92 . 110.5(5) no
H91 . N4 H92 . 109.467 no
Cu1 . N12 C12 . 156.9(8) yes
N1 . C1 C2 . 108.6(8) yes
N1 . C1 H11 . 109.2(6) no
C2 . C1 H11 . 108.8(6) no
N1 . C1 H12 . 110.5(6) no
C2 . C1 H12 . 110.1(6) no
H11 . C1 H12 . 109.467 no
N2 . C2 C1 . 112.1(8) yes
N2 . C2 H21 . 108.8(5) no
C1 . C2 H21 . 109.5(5) no
N2 . C2 H22 . 108.8(5) no
C1 . C2 H22 . 108.1(6) no
H21 . C2 H22 . 109.467 no
N2 . C3 C4 . 111.9(8) yes
N2 . C3 H31 . 109.0(5) no
C4 . C3 H31 . 110.0(5) no
N2 . C3 H32 . 108.4(5) no
C4 . C3 H32 . 108.1(6) no
H31 . C3 H32 . 109.467 no
N3 . C4 C3 . 109.1(8) yes
N3 . C4 H41 . 110.4(5) no
C3 . C4 H41 . 110.1(5) no
N3 . C4 H42 . 109.0(5) no
C3 . C4 H42 . 108.7(6) no
H41 . C4 H42 . 109.467 no
Hg1 . C11 N11 . 174.7(11) yes
Hg1 . C12 N12 . 177.8(9) yes
N4 . C5 C6 . 109.4(8) yes
N4 . C5 H51 . 109.3(5) no
C6 . C5 H51 . 109.9(5) no
N4 . C5 H52 . 109.7(6) no
C6 . C5 H52 . 109.0(6) no
H51 . C5 H52 . 109.467 no
N2 . C6 C5 . 110.6(8) yes
N2 . C6 H61 . 109.0(5) no
C5 . C6 H61 . 109.1(6) no
N2 . C6 H62 . 109.1(5) no
C5 . C6 H62 . 109.6(6) no
H61 . C6 H62 . 109.467 no
Hg2 . Cl3 N10 . 168.9(20) yes
Hg2 . Cl3 C10 . 31.7(58) yes
N10 . Cl3 C10 . 137.2(67) yes
Hg2 . Cl4 N20 . 164.5(20) yes
Hg2 . Cl4 C20 . 18.4(96) yes
N20 . Cl4 C20 . 146.7(107) yes
Cl3 . N10 C10 . 14.3(28) yes
Hg2 . C10 Cl3 . 142.7(71) yes
Hg2 . C10 N10 . 171.2(36) yes
Cl3 . C10 N10 . 28.6(40) yes
Cl4 . N20 C20 . 8.0(28) yes
Hg2 . C20 Cl4 . 159.2(109) yes
Hg2 . C20 N20 . 174.0(34) yes
Cl4 . C20 N20 . 25.3(79) yes

loop_
_geom_bond_atom_site_label_1
_geom_bond_atom_site_label_2
_geom_bond_site_symmetry_2
_geom_bond_distance
_geom_bond_publ_flag
Hg1 Cl1 . 2.757(3) yes
Hg1 Cl1 4_455 2.776(2) yes
Hg1 C11 . 2.028(12) yes
Hg1 C12 . 2.054(11) yes
Hg2 Cl2 . 2.658(3) yes
Hg2 Cl2 4_555 2.761(3) yes
Hg2 Cl3 . 2.364(7) yes
Hg2 Cl4 . 2.306(6) yes
Hg2 C10 . 2.050(5) yes
Hg2 C20 . 2.054(5) yes
Cu1 N1 . 2.071(8) yes
Cu1 N2 . 2.033(7) yes
Cu1 N3 . 2.131(8) yes
Cu1 N4 . 2.056(8) yes
Cu1 N12 . 1.969(8) yes
N1 C1 . 1.478(12) yes
N1 H71 . 0.930 no
N1 H72 . 0.930 no
N2 C2 . 1.475(11) yes
N2 C3 . 1.490(11) yes
N2 C6 . 1.478(11) yes
N3 C4 . 1.468(12) yes
N3 H81 . 0.930 no
N3 H82 . 0.930 no
N4 C5 . 1.460(13) yes
N4 H91 . 0.930 no
N4 H92 . 0.930 no
N11 C11 . 1.139(13) yes
N12 C12 . 1.145(11) yes
C1 C2 . 1.497(13) yes
C1 H11 . 0.950 no
C1 H12 . 0.950 no
C2 H21 . 0.950 no
C2 H22 . 0.950 no
C3 C4 . 1.502(14) yes
C3 H31 . 0.950 no
C3 H32 . 0.950 no
C4 H41 . 0.950 no
C4 H42 . 0.950 no
C5 C6 . 1.480(13) yes
C5 H51 . 0.950 no
C5 H52 . 0.950 no
C6 H61 . 0.950 no
C6 H62 . 0.950 no
Cl3 N10 . 0.74(1) yes
Cl3 C10 . 0.38(3) yes
Cl4 N20 . 0.82(1) yes
Cl4 C20 . 0.267(19) yes
N10 C10 . 1.050(5) yes
N20 C20 . 1.053(5) yes
